data_4305002
loop_
_publ_author_name
'Yixun Zhang'
'Banglin Chen'
'Frank R. Fronczek'
'Andrew W. Maverick'

_publ_section_title
;
A Nanoporous Ag-Fe Mixed-Metal-Organic Framework Exhibiting
Single-Crystal-to-Single-Crystal Transformations upon Guest Exchange
;
_journal_name_full 'Inorganic Chemistry'
_journal_page_first 4433
_journal_page_last 4435
_journal_paper_doi 10.1021/ic800183v
_journal_volume 47
_journal_year 2008
_chemical_compound_source 'local laboratory'
_chemical_formula_moiety 'C30 H30 Fe N3 O6'
_chemical_formula_sum 'C30 H30 Fe N3 O6'
_chemical_formula_weight 584.42
_chemical_name_common
;
 iron(III) pyridylacetylacetonate
;
_chemical_name_systematic
; 
 tris-[3-(4-pyridinyl)2,4-pentanedionato]iron 
;
_space_group_IT_number 14
_symmetry_cell_setting monoclinic
_symmetry_space_group_name_Hall '-P 2yn'
_symmetry_space_group_name_H-M 'P 1 21/n 1'
_atom_sites_solution_hydrogens geom
_atom_sites_solution_primary direct
_atom_sites_solution_secondary difmap
_audit_creation_method SHELXL-97
_cell_angle_alpha 90
_cell_angle_beta 106.241(7)
_cell_angle_gamma 90
_cell_formula_units_Z 4
_cell_length_a 11.0430(10)
_cell_length_b 20.532(2)
_cell_length_c 12.7450(10)
_cell_measurement_reflns_used 11190
_cell_measurement_temperature 100
_cell_measurement_theta_max 34.3
_cell_measurement_theta_min 2.5
_cell_volume 2774.4(4)
_computing_cell_refinement 'Denzo and Scalepak (Otwinowski & Minor, 1997)'
_computing_data_collection 'COLLECT (Nonius 1999)'
_computing_data_reduction 'Denzo and Scalepak (Otwinowski & Minor, 1997)'
_computing_molecular_graphics 'ORTEP-3 for Windows (Farrugia, 1997)'
_computing_publication_material 'SHELXL-97 (Sheldrick, 1997)'
_computing_structure_refinement 'SHELXL-97 (Sheldrick, 1997)'
_computing_structure_solution 'Direct_methods (SIR, Altomare, et al., 1994)'
_diffrn_ambient_temperature 100
_diffrn_measured_fraction_theta_full 0.980
_diffrn_measured_fraction_theta_max 0.980
_diffrn_measurement_device 'KappaCCD (with Oxford Cryostream)'
_diffrn_measurement_method ' \w scans with \k offsets'
_diffrn_radiation_monochromator graphite
_diffrn_radiation_source 'fine-focus sealed tube'
_diffrn_radiation_type MoK\a
_diffrn_radiation_wavelength 0.71073
_diffrn_reflns_av_R_equivalents 0.038
_diffrn_reflns_av_sigmaI/netI 0.0592
_diffrn_reflns_limit_h_max 17
_diffrn_reflns_limit_h_min -17
_diffrn_reflns_limit_k_max 32
_diffrn_reflns_limit_k_min -32
_diffrn_reflns_limit_l_max 19
_diffrn_reflns_limit_l_min -19
_diffrn_reflns_number 75438
_diffrn_reflns_theta_full 34.4
_diffrn_reflns_theta_max 34.4
_diffrn_reflns_theta_min 2.5
_diffrn_standards_decay_% <2
_diffrn_standards_number 0
_exptl_absorpt_coefficient_mu 0.592
_exptl_absorpt_correction_T_max 0.959
_exptl_absorpt_correction_T_min 0.863
_exptl_absorpt_correction_type multi-scan
_exptl_absorpt_process_details 'HKL Scalepack (Otwinowski & Minor 1997)'
_exptl_crystal_colour red
_exptl_crystal_density_diffrn 1.399
_exptl_crystal_density_method 'not measured'
_exptl_crystal_description lath
_exptl_crystal_F_000 1220
_exptl_crystal_size_max 0.30
_exptl_crystal_size_mid 0.18
_exptl_crystal_size_min 0.07
_refine_diff_density_max 0.44
_refine_diff_density_min -0.42
_refine_diff_density_rms 0.077
_refine_ls_extinction_method none
_refine_ls_goodness_of_fit_ref 1.028
_refine_ls_hydrogen_treatment constr
_refine_ls_matrix_type full
_refine_ls_number_parameters 367
_refine_ls_number_reflns 11406
_refine_ls_number_restraints 0
_refine_ls_restrained_S_all 1.028
_refine_ls_R_factor_all 0.079
_refine_ls_R_factor_gt 0.044
_refine_ls_shift/su_max 0.003
_refine_ls_shift/su_mean 0.000
_refine_ls_structure_factor_coef Fsqd
_refine_ls_weighting_details 'calc w=1/[\s^2^(Fo^2^)+(0.0435P)^2^+1.0370P] where P=(Fo^2^+2Fc^2^)/3'
_refine_ls_weighting_scheme calc
_refine_ls_wR_factor_gt 0.095
_refine_ls_wR_factor_ref 0.107
_reflns_number_gt 8048
_reflns_number_total 11406
_reflns_threshold_expression I>2\s(I)
_cod_data_source_file ic800183v-file004_5.cif
_cod_data_source_block Fe(Pyac)3
_cod_depositor_comments
;
The following automatic conversions were performed:
'_symmetry_cell_setting' value 'Monoclinic' changed to 'monoclinic'
according to '/home/saulius/struct/CIF-dictionaries/cif_core.dic'
dictionary named 'cif_core.dic' version 2.4.1 from 2010-06-29.

Automatic conversion script
Id: cif_fix_enum 1527 2010-12-29 10:47:43Z saulius 
;
_cod_database_code 4305002

loop_
_symmetry_equiv_pos_as_xyz
'x, y, z'
'-x+1/2, y+1/2, -z+1/2'
'-x, -y, -z'
'x-1/2, -y-1/2, z-1/2'

loop_
_atom_site_label
_atom_site_type_symbol
_atom_site_fract_x
_atom_site_fract_y
_atom_site_fract_z
_atom_site_U_iso_or_equiv
_atom_site_adp_type
_atom_site_occupancy
_atom_site_symmetry_multiplicity
_atom_site_calc_flag
_atom_site_refinement_flags
_atom_site_disorder_assembly
_atom_site_disorder_group
Fe1 Fe 0.608713(18) 0.377872(10) 0.373386(14) 0.01244(5) Uani 1 1 d . . .
O1 O 0.44826(9) 0.41464(5) 0.28051(7) 0.0181(2) Uani 1 1 d . . .
O2 O 0.64588(9) 0.35352(5) 0.23555(7) 0.0162(2) Uani 1 1 d . . .
O3 O 0.53414(9) 0.29102(5) 0.38939(8) 0.0168(2) Uani 1 1 d . . .
O4 O 0.55784(9) 0.40092(5) 0.50776(8) 0.01549(19) Uani 1 1 d . . .
O5 O 0.77797(9) 0.34489(5) 0.46055(7) 0.01422(18) Uani 1 1 d . . .
O6 O 0.69410(9) 0.46315(5) 0.39482(7) 0.01560(19) Uani 1 1 d . . .
N1 N 0.24690(12) 0.37348(7) -0.23853(9) 0.0199(3) Uani 1 1 d . . .
N2 N 0.59010(14) 0.18622(7) 0.87677(11) 0.0251(3) Uani 1 1 d . . .
N3 N 1.08001(13) 0.52111(7) 0.86809(10) 0.0229(3) Uani 1 1 d . . .
C1 C 0.26543(14) 0.43773(9) 0.13926(12) 0.0250(3) Uani 1 1 d . . .
H1A H 0.2399 0.4542 0.2021 0.037 Uiso 1 1 calc R . .
H1B H 0.2067 0.4036 0.1025 0.037 Uiso 1 1 calc R . .
H1C H 0.2643 0.4735 0.0880 0.037 Uiso 1 1 calc R . .
C2 C 0.39638(13) 0.41000(7) 0.17789(11) 0.0161(3) Uani 1 1 d . . .
C3 C 0.45427(13) 0.38182(7) 0.10314(10) 0.0145(2) Uani 1 1 d . . .
C4 C 0.57769(13) 0.35684(7) 0.13580(10) 0.0152(2) Uani 1 1 d . . .
C5 C 0.64158(14) 0.33271(9) 0.05321(11) 0.0238(3) Uani 1 1 d . . .
H5A H 0.7248 0.3531 0.0669 0.036 Uiso 1 1 calc R . .
H5B H 0.5901 0.3440 -0.0205 0.036 Uiso 1 1 calc R . .
H5C H 0.6514 0.2853 0.0594 0.036 Uiso 1 1 calc R . .
C6 C 0.38137(13) 0.37950(7) -0.01541(10) 0.0150(2) Uani 1 1 d . . .
C7 C 0.31340(14) 0.32415(7) -0.06012(11) 0.0182(3) Uani 1 1 d . . .
H7 H 0.3115 0.2872 -0.0157 0.022 Uiso 1 1 calc R . .
C8 C 0.24830(14) 0.32372(8) -0.17072(11) 0.0207(3) Uani 1 1 d . . .
H8 H 0.2020 0.2857 -0.1998 0.025 Uiso 1 1 calc R . .
C9 C 0.31120(14) 0.42654(8) -0.19505(11) 0.0202(3) Uani 1 1 d . . .
H9 H 0.3112 0.4628 -0.2414 0.024 Uiso 1 1 calc R . .
C10 C 0.37837(14) 0.43168(8) -0.08527(11) 0.0195(3) Uani 1 1 d . . .
H10 H 0.4220 0.4708 -0.0583 0.023 Uiso 1 1 calc R . .
C11 C 0.49533(16) 0.19239(7) 0.46811(13) 0.0236(3) Uani 1 1 d . . .
H11A H 0.4034 0.1891 0.4400 0.035 Uiso 1 1 calc R . .
H11B H 0.5231 0.1713 0.5399 0.035 Uiso 1 1 calc R . .
H11C H 0.5347 0.1707 0.4175 0.035 Uiso 1 1 calc R . .
C12 C 0.53347(13) 0.26321(7) 0.47892(11) 0.0161(3) Uani 1 1 d . . .
C13 C 0.55985(13) 0.29476(7) 0.58102(11) 0.0159(3) Uani 1 1 d . . .
C14 C 0.56355(13) 0.36344(7) 0.58845(11) 0.0149(2) Uani 1 1 d . . .
C15 C 0.56898(15) 0.39726(8) 0.69454(11) 0.0215(3) Uani 1 1 d . . .
H15A H 0.5726 0.4445 0.6846 0.032 Uiso 1 1 calc R . .
H15B H 0.6443 0.3830 0.7510 0.032 Uiso 1 1 calc R . .
H15C H 0.4935 0.3863 0.7170 0.032 Uiso 1 1 calc R . .
C16 C 0.56936(13) 0.25625(7) 0.68251(11) 0.0168(3) Uani 1 1 d . . .
C17 C 0.46482(15) 0.24426(8) 0.71993(12) 0.0213(3) Uani 1 1 d . . .
H17 H 0.3840 0.2598 0.6802 0.026 Uiso 1 1 calc R . .
C18 C 0.47958(16) 0.20925(8) 0.81611(13) 0.0234(3) Uani 1 1 d . . .
H18 H 0.4068 0.2013 0.8401 0.028 Uiso 1 1 calc R . .
C19 C 0.69035(16) 0.19779(8) 0.84036(13) 0.0269(3) Uani 1 1 d . . .
H19 H 0.7700 0.1819 0.8822 0.032 Uiso 1 1 calc R . .
C20 C 0.68481(14) 0.23180(8) 0.74475(13) 0.0227(3) Uani 1 1 d . . .
H20 H 0.7589 0.2383 0.7221 0.027 Uiso 1 1 calc R . .
C21 C 0.96072(13) 0.33219(7) 0.60643(11) 0.0185(3) Uani 1 1 d . . .
H21A H 0.9300 0.3069 0.6589 0.028 Uiso 1 1 calc R . .
H21B H 1.0313 0.3597 0.6459 0.028 Uiso 1 1 calc R . .
H21C H 0.9891 0.3025 0.5579 0.028 Uiso 1 1 calc R . .
C22 C 0.85586(12) 0.37447(7) 0.53971(10) 0.0129(2) Uani 1 1 d . . .
C23 C 0.84836(12) 0.44152(7) 0.56293(10) 0.0129(2) Uani 1 1 d . . .
C24 C 0.76542(13) 0.48327(7) 0.48683(10) 0.0142(2) Uani 1 1 d . . .
C25 C 0.75343(15) 0.55410(7) 0.50740(12) 0.0222(3) Uani 1 1 d . . .
H25A H 0.7762 0.5794 0.4505 0.033 Uiso 1 1 calc R . .
H25B H 0.8100 0.5656 0.5790 0.033 Uiso 1 1 calc R . .
H25C H 0.6662 0.5639 0.5062 0.033 Uiso 1 1 calc R . .
C26 C 0.93117(12) 0.46847(7) 0.66711(10) 0.0137(2) Uani 1 1 d . . .
C27 C 0.92619(13) 0.44404(7) 0.76819(10) 0.0163(3) Uani 1 1 d . . .
H27 H 0.8718 0.4087 0.7712 0.020 Uiso 1 1 calc R . .
C28 C 1.00072(15) 0.47150(8) 0.86417(11) 0.0202(3) Uani 1 1 d . . .
H28 H 0.9949 0.4538 0.9315 0.024 Uiso 1 1 calc R . .
C29 C 1.08674(14) 0.54359(8) 0.77092(12) 0.0221(3) Uani 1 1 d . . .
H29 H 1.1436 0.5783 0.7707 0.026 Uiso 1 1 calc R . .
C30 C 1.01589(13) 0.51938(7) 0.67066(11) 0.0176(3) Uani 1 1 d . . .
H30 H 1.0251 0.5375 0.6047 0.021 Uiso 1 1 calc R . .

loop_
_atom_site_aniso_label
_atom_site_aniso_U_11
_atom_site_aniso_U_22
_atom_site_aniso_U_33
_atom_site_aniso_U_23
_atom_site_aniso_U_13
_atom_site_aniso_U_12
Fe1 0.01219(9) 0.01535(10) 0.00841(8) -0.00038(7) 0.00062(6) 0.00029(7)
O1 0.0169(5) 0.0238(5) 0.0109(4) -0.0022(4) -0.0003(3) 0.0045(4)
O2 0.0136(4) 0.0241(5) 0.0090(4) -0.0013(4) -0.0002(3) 0.0026(4)
O3 0.0176(5) 0.0178(5) 0.0144(4) -0.0020(4) 0.0033(4) -0.0028(4)
O4 0.0177(5) 0.0161(5) 0.0134(4) 0.0006(4) 0.0056(4) 0.0007(4)
O5 0.0129(4) 0.0161(5) 0.0119(4) -0.0023(3) 0.0007(3) 0.0007(4)
O6 0.0168(5) 0.0175(5) 0.0100(4) 0.0018(3) -0.0003(3) -0.0019(4)
N1 0.0161(5) 0.0284(7) 0.0128(5) 0.0000(5) -0.0001(4) 0.0003(5)
N2 0.0308(7) 0.0218(7) 0.0242(6) 0.0065(5) 0.0102(5) 0.0007(5)
N3 0.0240(6) 0.0231(7) 0.0166(6) -0.0047(5) -0.0025(5) 0.0023(5)
C1 0.0186(7) 0.0341(9) 0.0184(7) -0.0026(6) -0.0011(5) 0.0113(6)
C2 0.0153(6) 0.0164(6) 0.0138(6) -0.0005(5) -0.0004(5) 0.0012(5)
C3 0.0156(6) 0.0164(6) 0.0096(5) 0.0003(5) 0.0003(4) 0.0005(5)
C4 0.0154(6) 0.0182(6) 0.0112(5) -0.0015(5) 0.0024(5) -0.0016(5)
C5 0.0172(7) 0.0402(10) 0.0130(6) -0.0042(6) 0.0028(5) 0.0051(6)
C6 0.0140(6) 0.0186(7) 0.0106(5) 0.0003(5) 0.0006(4) 0.0016(5)
C7 0.0186(7) 0.0189(7) 0.0144(6) 0.0012(5) -0.0001(5) -0.0004(5)
C8 0.0191(7) 0.0235(8) 0.0163(6) -0.0033(5) -0.0002(5) -0.0030(6)
C9 0.0187(7) 0.0257(8) 0.0145(6) 0.0064(5) 0.0019(5) 0.0009(6)
C10 0.0196(7) 0.0198(7) 0.0160(6) 0.0016(5) -0.0002(5) -0.0027(5)
C11 0.0292(8) 0.0157(7) 0.0260(7) -0.0029(6) 0.0082(6) -0.0051(6)
C12 0.0131(6) 0.0165(6) 0.0185(6) -0.0006(5) 0.0042(5) -0.0003(5)
C13 0.0165(6) 0.0165(7) 0.0152(6) 0.0010(5) 0.0052(5) -0.0005(5)
C14 0.0116(6) 0.0197(7) 0.0138(5) -0.0012(5) 0.0042(4) -0.0001(5)
C15 0.0284(8) 0.0231(7) 0.0146(6) -0.0034(5) 0.0086(6) -0.0012(6)
C16 0.0189(6) 0.0159(6) 0.0159(6) -0.0001(5) 0.0054(5) -0.0028(5)
C17 0.0207(7) 0.0226(8) 0.0209(7) 0.0035(6) 0.0062(5) 0.0011(6)
C18 0.0269(8) 0.0213(8) 0.0259(7) 0.0043(6) 0.0137(6) -0.0005(6)
C19 0.0245(8) 0.0253(8) 0.0281(8) 0.0105(6) 0.0031(6) 0.0018(6)
C20 0.0179(7) 0.0248(8) 0.0256(7) 0.0068(6) 0.0061(6) -0.0002(6)
C21 0.0161(6) 0.0190(7) 0.0168(6) -0.0023(5) -0.0013(5) 0.0044(5)
C22 0.0120(5) 0.0173(6) 0.0093(5) -0.0006(5) 0.0027(4) 0.0000(5)
C23 0.0132(6) 0.0149(6) 0.0094(5) -0.0005(4) 0.0013(4) -0.0006(5)
C24 0.0143(6) 0.0171(6) 0.0112(5) 0.0005(5) 0.0034(4) -0.0014(5)
C25 0.0249(7) 0.0152(7) 0.0213(7) -0.0009(5) -0.0023(6) 0.0032(6)
C26 0.0136(6) 0.0153(6) 0.0109(5) -0.0016(5) 0.0016(4) 0.0027(5)
C27 0.0177(6) 0.0175(7) 0.0131(5) -0.0008(5) 0.0033(5) 0.0012(5)
C28 0.0250(7) 0.0215(7) 0.0120(6) -0.0004(5) 0.0019(5) 0.0051(6)
C29 0.0191(7) 0.0226(8) 0.0206(7) -0.0040(6) -0.0009(5) -0.0040(6)
C30 0.0174(6) 0.0202(7) 0.0144(6) -0.0008(5) 0.0030(5) -0.0018(5)

loop_
_atom_type_symbol
_atom_type_description
_atom_type_scat_dispersion_real
_atom_type_scat_dispersion_imag
_atom_type_scat_source
C C 0.0033 0.0016 'International Tables Vol C Tables 4.2.6.8 and 6.1.1.4'
H H 0.0000 0.0000 'International Tables Vol C Tables 4.2.6.8 and 6.1.1.4'
Fe Fe 0.3463 0.8444 'International Tables Vol C Tables 4.2.6.8 and 6.1.1.4'
N N 0.0061 0.0033 'International Tables Vol C Tables 4.2.6.8 and 6.1.1.4'
O O 0.0106 0.0060 'International Tables Vol C Tables 4.2.6.8 and 6.1.1.4'

loop_
_geom_angle_atom_site_label_1
_geom_angle_atom_site_label_2
_geom_angle_atom_site_label_3
_geom_angle
_geom_angle_site_symmetry_1
_geom_angle_site_symmetry_3
_geom_angle_publ_flag
O6 Fe1 O2 97.91(4) . . ?
O6 Fe1 O1 93.30(4) . . ?
O2 Fe1 O1 86.49(4) . . ?
O6 Fe1 O3 166.73(4) . . ?
O2 Fe1 O3 93.38(4) . . ?
O1 Fe1 O3 94.34(4) . . ?
O6 Fe1 O4 84.80(4) . . ?
O2 Fe1 O4 175.81(4) . . ?
O1 Fe1 O4 90.17(4) . . ?
O3 Fe1 O4 84.34(4) . . ?
O6 Fe1 O5 83.55(4) . . ?
O2 Fe1 O5 90.80(4) . . ?
O1 Fe1 O5 175.53(4) . . ?
O3 Fe1 O5 89.37(4) . . ?
O4 Fe1 O5 92.69(4) . . ?
C2 O1 Fe1 130.76(9) . . ?
C4 O2 Fe1 130.97(9) . . ?
C12 O3 Fe1 126.54(9) . . ?
C14 O4 Fe1 125.89(9) . . ?
C22 O5 Fe1 126.33(9) . . ?
C24 O6 Fe1 124.04(9) . . ?
C9 N1 C8 116.60(12) . . ?
C18 N2 C19 116.62(13) . . ?
C28 N3 C29 115.62(12) . . ?
C2 C1 H1A 109.5 . . ?
C2 C1 H1B 109.5 . . ?
H1A C1 H1B 109.5 . . ?
C2 C1 H1C 109.5 . . ?
H1A C1 H1C 109.5 . . ?
H1B C1 H1C 109.5 . . ?
O1 C2 C3 124.34(12) . . ?
O1 C2 C1 114.99(12) . . ?
C3 C2 C1 120.67(12) . . ?
C4 C3 C2 122.29(12) . . ?
C4 C3 C6 119.28(12) . . ?
C2 C3 C6 118.42(12) . . ?
O2 C4 C3 124.29(12) . . ?
O2 C4 C5 114.49(12) . . ?
C3 C4 C5 121.20(12) . . ?
C4 C5 H5A 109.5 . . ?
C4 C5 H5B 109.5 . . ?
H5A C5 H5B 109.5 . . ?
C4 C5 H5C 109.5 . . ?
H5A C5 H5C 109.5 . . ?
H5B C5 H5C 109.5 . . ?
C10 C6 C7 117.00(12) . . ?
C10 C6 C3 122.09(13) . . ?
C7 C6 C3 120.90(12) . . ?
C8 C7 C6 119.09(14) . . ?
C8 C7 H7 120.5 . . ?
C6 C7 H7 120.5 . . ?
N1 C8 C7 124.03(14) . . ?
N1 C8 H8 118.0 . . ?
C7 C8 H8 118.0 . . ?
N1 C9 C10 123.48(14) . . ?
N1 C9 H9 118.3 . . ?
C10 C9 H9 118.3 . . ?
C6 C10 C9 119.79(14) . . ?
C6 C10 H10 120.1 . . ?
C9 C10 H10 120.1 . . ?
C12 C11 H11A 109.5 . . ?
C12 C11 H11B 109.5 . . ?
H11A C11 H11B 109.5 . . ?
C12 C11 H11C 109.5 . . ?
H11A C11 H11C 109.5 . . ?
H11B C11 H11C 109.5 . . ?
O3 C12 C13 124.59(13) . . ?
O3 C12 C11 114.85(12) . . ?
C13 C12 C11 120.50(13) . . ?
C12 C13 C14 121.02(12) . . ?
C12 C13 C16 120.15(13) . . ?
C14 C13 C16 118.45(12) . . ?
O4 C14 C13 123.76(12) . . ?
O4 C14 C15 115.31(13) . . ?
C13 C14 C15 120.89(13) . . ?
C14 C15 H15A 109.5 . . ?
C14 C15 H15B 109.5 . . ?
H15A C15 H15B 109.5 . . ?
C14 C15 H15C 109.5 . . ?
H15A C15 H15C 109.5 . . ?
H15B C15 H15C 109.5 . . ?
C17 C16 C20 117.18(13) . . ?
C17 C16 C13 121.81(13) . . ?
C20 C16 C13 121.00(13) . . ?
C16 C17 C18 119.38(14) . . ?
C16 C17 H17 120.3 . . ?
C18 C17 H17 120.3 . . ?
N2 C18 C17 123.79(15) . . ?
N2 C18 H18 118.1 . . ?
C17 C18 H18 118.1 . . ?
N2 C19 C20 123.78(15) . . ?
N2 C19 H19 118.1 . . ?
C20 C19 H19 118.1 . . ?
C19 C20 C16 119.26(15) . . ?
C19 C20 H20 120.4 . . ?
C16 C20 H20 120.4 . . ?
C22 C21 H21A 109.5 . . ?
C22 C21 H21B 109.5 . . ?
H21A C21 H21B 109.5 . . ?
C22 C21 H21C 109.5 . . ?
H21A C21 H21C 109.5 . . ?
H21B C21 H21C 109.5 . . ?
O5 C22 C23 124.06(12) . . ?
O5 C22 C21 114.36(12) . . ?
C23 C22 C21 121.56(12) . . ?
C22 C23 C24 120.57(11) . . ?
C22 C23 C26 119.31(11) . . ?
C24 C23 C26 120.10(12) . . ?
O6 C24 C23 122.88(13) . . ?
O6 C24 C25 114.37(12) . . ?
C23 C24 C25 122.75(12) . . ?
C24 C25 H25A 109.5 . . ?
C24 C25 H25B 109.5 . . ?
H25A C25 H25B 109.5 . . ?
C24 C25 H25C 109.5 . . ?
H25A C25 H25C 109.5 . . ?
H25B C25 H25C 109.5 . . ?
C30 C26 C27 115.97(12) . . ?
C30 C26 C23 123.04(12) . . ?
C27 C26 C23 120.98(12) . . ?
C28 C27 C26 119.98(14) . . ?
C28 C27 H27 120.0 . . ?
C26 C27 H27 120.0 . . ?
N3 C28 C27 124.31(13) . . ?
N3 C28 H28 117.8 . . ?
C27 C28 H28 117.8 . . ?
N3 C29 C30 124.24(15) . . ?
N3 C29 H29 117.9 . . ?
C30 C29 H29 117.9 . . ?
C29 C30 C26 119.84(13) . . ?
C29 C30 H30 120.1 . . ?
C26 C30 H30 120.1 . . ?

loop_
_geom_bond_atom_site_label_1
_geom_bond_atom_site_label_2
_geom_bond_distance
_geom_bond_site_symmetry_2
_geom_bond_publ_flag
Fe1 O6 1.9711(10) . ?
Fe1 O2 1.9768(10) . ?
Fe1 O1 1.9843(10) . ?
Fe1 O3 1.9983(11) . ?
Fe1 O4 2.0027(10) . ?
Fe1 O5 2.0062(10) . ?
O1 C2 1.2762(15) . ?
O2 C4 1.2854(15) . ?
O3 C12 1.2779(17) . ?
O4 C14 1.2717(17) . ?
O5 C22 1.2810(15) . ?
O6 C24 1.2844(16) . ?
N1 C9 1.333(2) . ?
N1 C8 1.335(2) . ?
N2 C18 1.335(2) . ?
N2 C19 1.336(2) . ?
N3 C28 1.335(2) . ?
N3 C29 1.343(2) . ?
C1 C2 1.503(2) . ?
C1 H1A 0.9800 . ?
C1 H1B 0.9800 . ?
C1 H1C 0.9800 . ?
C2 C3 1.4113(19) . ?
C3 C4 1.4059(19) . ?
C3 C6 1.5009(17) . ?
C4 C5 1.506(2) . ?
C5 H5A 0.9800 . ?
C5 H5B 0.9800 . ?
C5 H5C 0.9800 . ?
C6 C10 1.387(2) . ?
C6 C7 1.393(2) . ?
C7 C8 1.3918(19) . ?
C7 H7 0.9500 . ?
C8 H8 0.9500 . ?
C9 C10 1.3923(19) . ?
C9 H9 0.9500 . ?
C10 H10 0.9500 . ?
C11 C12 1.509(2) . ?
C11 H11A 0.9800 . ?
C11 H11B 0.9800 . ?
C11 H11C 0.9800 . ?
C12 C13 1.4092(19) . ?
C13 C14 1.413(2) . ?
C13 C16 1.4945(19) . ?
C14 C15 1.5062(19) . ?
C15 H15A 0.9800 . ?
C15 H15B 0.9800 . ?
C15 H15C 0.9800 . ?
C16 C17 1.389(2) . ?
C16 C20 1.393(2) . ?
C17 C18 1.391(2) . ?
C17 H17 0.9500 . ?
C18 H18 0.9500 . ?
C19 C20 1.391(2) . ?
C19 H19 0.9500 . ?
C20 H20 0.9500 . ?
C21 C22 1.5055(19) . ?
C21 H21A 0.9800 . ?
C21 H21B 0.9800 . ?
C21 H21C 0.9800 . ?
C22 C23 1.4154(19) . ?
C23 C24 1.4204(18) . ?
C23 C26 1.4921(17) . ?
C24 C25 1.490(2) . ?
C25 H25A 0.9800 . ?
C25 H25B 0.9800 . ?
C25 H25C 0.9800 . ?
C26 C30 1.395(2) . ?
C26 C27 1.3978(18) . ?
C27 C28 1.3888(19) . ?
C27 H27 0.9500 . ?
C28 H28 0.9500 . ?
C29 C30 1.3902(19) . ?
C29 H29 0.9500 . ?
C30 H30 0.9500 . ?

loop_
_geom_torsion_atom_site_label_1
_geom_torsion_atom_site_label_2
_geom_torsion_atom_site_label_3
_geom_torsion_atom_site_label_4
_geom_torsion
_geom_torsion_site_symmetry_1
_geom_torsion_site_symmetry_2
_geom_torsion_site_symmetry_3
_geom_torsion_site_symmetry_4
_geom_torsion_publ_flag
O6 Fe1 O1 C2 107.79(13) . . . . ?
O2 Fe1 O1 C2 10.05(13) . . . . ?
O3 Fe1 O1 C2 -83.08(13) . . . . ?
O4 Fe1 O1 C2 -167.41(13) . . . . ?
O5 Fe1 O1 C2 62.8(6) . . . . ?
O6 Fe1 O2 C4 -99.61(13) . . . . ?
O1 Fe1 O2 C4 -6.76(13) . . . . ?
O3 Fe1 O2 C4 87.38(13) . . . . ?
O4 Fe1 O2 C4 30.5(7) . . . . ?
O5 Fe1 O2 C4 176.80(13) . . . . ?
O6 Fe1 O3 C12 2.4(3) . . . . ?
O2 Fe1 O3 C12 150.77(11) . . . . ?
O1 Fe1 O3 C12 -122.50(11) . . . . ?
O4 Fe1 O3 C12 -32.76(11) . . . . ?
O5 Fe1 O3 C12 60.01(11) . . . . ?
O6 Fe1 O4 C14 -134.44(11) . . . . ?
O2 Fe1 O4 C14 95.1(6) . . . . ?
O1 Fe1 O4 C14 132.27(11) . . . . ?
O3 Fe1 O4 C14 37.92(11) . . . . ?
O5 Fe1 O4 C14 -51.17(11) . . . . ?
O6 Fe1 O5 C22 35.29(11) . . . . ?
O2 Fe1 O5 C22 133.16(11) . . . . ?
O1 Fe1 O5 C22 80.5(5) . . . . ?
O3 Fe1 O5 C22 -133.47(11) . . . . ?
O4 Fe1 O5 C22 -49.16(11) . . . . ?
O2 Fe1 O6 C24 -135.86(11) . . . . ?
O1 Fe1 O6 C24 137.23(11) . . . . ?
O3 Fe1 O6 C24 12.2(3) . . . . ?
O4 Fe1 O6 C24 47.36(11) . . . . ?
O5 Fe1 O6 C24 -45.95(11) . . . . ?
Fe1 O1 C2 C3 -8.1(2) . . . . ?
Fe1 O1 C2 C1 172.37(11) . . . . ?
O1 C2 C3 C4 -1.1(2) . . . . ?
C1 C2 C3 C4 178.41(14) . . . . ?
O1 C2 C3 C6 179.74(14) . . . . ?
C1 C2 C3 C6 -0.7(2) . . . . ?
Fe1 O2 C4 C3 1.5(2) . . . . ?
Fe1 O2 C4 C5 -179.70(11) . . . . ?
C2 C3 C4 O2 4.4(2) . . . . ?
C6 C3 C4 O2 -176.44(13) . . . . ?
C2 C3 C4 C5 -174.28(14) . . . . ?
C6 C3 C4 C5 4.9(2) . . . . ?
C4 C3 C6 C10 -94.58(18) . . . . ?
C2 C3 C6 C10 84.59(18) . . . . ?
C4 C3 C6 C7 85.34(18) . . . . ?
C2 C3 C6 C7 -95.49(17) . . . . ?
C10 C6 C7 C8 0.7(2) . . . . ?
C3 C6 C7 C8 -179.24(14) . . . . ?
C9 N1 C8 C7 -1.0(2) . . . . ?
C6 C7 C8 N1 0.4(2) . . . . ?
C8 N1 C9 C10 0.5(2) . . . . ?
C7 C6 C10 C9 -1.1(2) . . . . ?
C3 C6 C10 C9 178.79(14) . . . . ?
N1 C9 C10 C6 0.6(2) . . . . ?
Fe1 O3 C12 C13 15.0(2) . . . . ?
Fe1 O3 C12 C11 -167.79(10) . . . . ?
O3 C12 C13 C14 13.5(2) . . . . ?
C11 C12 C13 C14 -163.49(14) . . . . ?
O3 C12 C13 C16 -173.75(13) . . . . ?
C11 C12 C13 C16 9.2(2) . . . . ?
Fe1 O4 C14 C13 -25.30(19) . . . . ?
Fe1 O4 C14 C15 157.32(10) . . . . ?
C12 C13 C14 O4 -8.1(2) . . . . ?
C16 C13 C14 O4 179.09(12) . . . . ?
C12 C13 C14 C15 169.18(13) . . . . ?
C16 C13 C14 C15 -3.7(2) . . . . ?
C12 C13 C16 C17 -89.52(18) . . . . ?
C14 C13 C16 C17 83.40(18) . . . . ?
C12 C13 C16 C20 91.66(18) . . . . ?
C14 C13 C16 C20 -95.43(18) . . . . ?
C20 C16 C17 C18 0.2(2) . . . . ?
C13 C16 C17 C18 -178.68(14) . . . . ?
C19 N2 C18 C17 -0.6(2) . . . . ?
C16 C17 C18 N2 0.5(3) . . . . ?
C18 N2 C19 C20 0.0(3) . . . . ?
N2 C19 C20 C16 0.7(3) . . . . ?
C17 C16 C20 C19 -0.7(2) . . . . ?
C13 C16 C20 C19 178.16(15) . . . . ?
Fe1 O5 C22 C23 -15.14(18) . . . . ?
Fe1 O5 C22 C21 166.40(9) . . . . ?
O5 C22 C23 C24 -11.4(2) . . . . ?
C21 C22 C23 C24 166.93(13) . . . . ?
O5 C22 C23 C26 170.21(12) . . . . ?
C21 C22 C23 C26 -11.43(19) . . . . ?
Fe1 O6 C24 C23 37.34(18) . . . . ?
Fe1 O6 C24 C25 -142.36(11) . . . . ?
C22 C23 C24 O6 0.0(2) . . . . ?
C26 C23 C24 O6 178.37(12) . . . . ?
C22 C23 C24 C25 179.71(13) . . . . ?
C26 C23 C24 C25 -1.9(2) . . . . ?
C22 C23 C26 C30 122.32(15) . . . . ?
C24 C23 C26 C30 -56.05(19) . . . . ?
C22 C23 C26 C27 -58.67(18) . . . . ?
C24 C23 C26 C27 122.97(15) . . . . ?
C30 C26 C27 C28 1.5(2) . . . . ?
C23 C26 C27 C28 -177.58(13) . . . . ?
C29 N3 C28 C27 -1.2(2) . . . . ?
C26 C27 C28 N3 -0.2(2) . . . . ?
C28 N3 C29 C30 1.3(2) . . . . ?
N3 C29 C30 C26 0.0(2) . . . . ?
C27 C26 C30 C29 -1.4(2) . . . . ?
C23 C26 C30 C29 177.63(14) . . . . ?
